data_4004065
loop_
_publ_author_name
'Lv, Hui-Peng'
'Xu, Zhe-Kun'
'Yu, Hang'
'Huang, Chao-Ran'
'Wang, Zhong-Xia'

_publ_section_title
;
 A Photochromic Organic--Inorganic Hybrid Schiff Base Metal Halide
 Ferroelectric
;
_journal_issue 4
_journal_name_full 'Chemistry of Materials'
_journal_page_first 1737
_journal_page_last 1745
_journal_paper_doi 10.1021/acs.chemmater.1c03906
_journal_volume 34
_journal_year 2022
_chemical_formula_moiety 'C24 H22 Cd I4 N4 O2'
_chemical_formula_sum 'C24 H22 Cd I4 N4 O2'
_chemical_formula_weight 1018.45
_space_group_crystal_system monoclinic
_space_group_IT_number 9
_space_group_name_Hall 'C -2yc'
_space_group_name_H-M_alt 'C 1 c 1'
_atom_sites_solution_hydrogens geom
_audit_creation_method SHELXL-2014/7
_cell_angle_alpha 90
_cell_angle_beta 102.817(3)
_cell_angle_gamma 90
_cell_formula_units_Z 4
_cell_length_a 20.5433(7)
_cell_length_b 9.6018(3)
_cell_length_c 15.8277(4)
_cell_measurement_reflns_used 11140
_cell_measurement_temperature 293(2)
_cell_measurement_theta_max 30.6330
_cell_measurement_theta_min 2.3550
_cell_volume 3044.27(16)
_computing_structure_refinement 'SHELXL-2014/7 (Sheldrick, 2014)'
_diffrn_ambient_temperature 293(2)
_diffrn_measured_fraction_theta_full 1.000
_diffrn_measured_fraction_theta_max 1.000
_diffrn_measurement_device_type 'XtaLAB Synergy R, DW system, HyPix'
_diffrn_radiation_type MoK\a
_diffrn_radiation_wavelength 0.71073
_diffrn_reflns_av_R_equivalents 0.0191
_diffrn_reflns_av_unetI/netI 0.0211
_diffrn_reflns_Laue_measured_fraction_full 1.000
_diffrn_reflns_Laue_measured_fraction_max 1.000
_diffrn_reflns_limit_h_max 24
_diffrn_reflns_limit_h_min -24
_diffrn_reflns_limit_k_max 11
_diffrn_reflns_limit_k_min -11
_diffrn_reflns_limit_l_max 18
_diffrn_reflns_limit_l_min -18
_diffrn_reflns_number 14201
_diffrn_reflns_point_group_measured_fraction_full 0.914
_diffrn_reflns_point_group_measured_fraction_max 0.914
_diffrn_reflns_theta_full 24.997
_diffrn_reflns_theta_max 24.997
_diffrn_reflns_theta_min 2.033
_diffrn_source 'Rotating-anode X-ray tube'
_exptl_absorpt_coefficient_mu 4.800
_exptl_absorpt_correction_T_max 0.383
_exptl_absorpt_correction_T_min 0.246
_exptl_absorpt_correction_type multi-scan
_exptl_absorpt_process_details
;
CrysAlisPro 1.171.41.108a (Rigaku Oxford Diffraction, 2021)
Empirical absorption correction using spherical harmonics,
implemented in SCALE3 ABSPACK scaling algorithm.
;
_exptl_crystal_colour yellow
_exptl_crystal_density_diffrn 2.222
_exptl_crystal_description plate
_exptl_crystal_F_000 1880
_exptl_crystal_size_max 0.3
_exptl_crystal_size_mid 0.25
_exptl_crystal_size_min 0.2
_refine_diff_density_max 1.381
_refine_diff_density_min -0.627
_refine_diff_density_rms 0.097
_refine_ls_abs_structure_details
;
 Flack x determined using 2023 quotients [(I+)-(I-)]/[(I+)+(I-)]
 (Parsons, Flack and Wagner, Acta Cryst. B69 (2013) 249-259).
;
_refine_ls_abs_structure_Flack -0.021(15)
_refine_ls_extinction_method none
_refine_ls_goodness_of_fit_ref 1.127
_refine_ls_hydrogen_treatment constr
_refine_ls_matrix_type full
_refine_ls_number_parameters 292
_refine_ls_number_reflns 4900
_refine_ls_number_restraints 189
_refine_ls_restrained_S_all 1.141
_refine_ls_R_factor_all 0.0313
_refine_ls_R_factor_gt 0.0298
_refine_ls_shift/su_max 0.001
_refine_ls_shift/su_mean 0.000
_refine_ls_structure_factor_coef Fsqd
_refine_ls_weighting_details 'w=1/[\s^2^(Fo^2^)+(0.0455P)^2^+5.7335P] where P=(Fo^2^+2Fc^2^)/3'
_refine_ls_weighting_scheme calc
_refine_ls_wR_factor_gt 0.0817
_refine_ls_wR_factor_ref 0.0827
_reflns_Friedel_coverage 0.826
_reflns_Friedel_fraction_full 0.827
_reflns_Friedel_fraction_max 0.827
_reflns_number_gt 4676
_reflns_number_total 4900
_reflns_threshold_expression 'I > 2\s(I)'
_cod_data_source_file cm1c03906_si_003.cif
_cod_data_source_block pdsacdi4_293k_auto_re
_cod_original_sg_symbol_H-M 'C c'
_cod_database_code 4004065
_shelx_shelxl_version_number 2014/7
_shelx_space_group_comment
;
The symmetry employed for this shelxl refinement is uniquely defined
by the following loop, which should always be used as a source of
symmetry information in preference to the above space-group names.
They are only intended as comments.
;

loop_
_space_group_symop_operation_xyz
'x, y, z'
'x, -y, z+1/2'
'x+1/2, y+1/2, z'
'x+1/2, -y+1/2, z+1/2'

loop_
_atom_site_label
_atom_site_type_symbol
_atom_site_fract_x
_atom_site_fract_y
_atom_site_fract_z
_atom_site_U_iso_or_equiv
_atom_site_adp_type
_atom_site_occupancy
_atom_site_site_symmetry_order
_atom_site_calc_flag
_atom_site_refinement_flags_posn
_atom_site_refinement_flags_adp
_atom_site_refinement_flags_occupancy
_atom_site_disorder_assembly
_atom_site_disorder_group
C1 C 0.8884(6) 1.2618(12) 0.2952(9) 0.072(3) Uani 1 1 d . U . . .
H1 H 0.8838 1.2701 0.3521 0.086 Uiso 1 1 calc R U . . .
C3 C 0.8813(6) 1.3562(12) 0.1563(8) 0.068(2) Uani 1 1 d . U . . .
H3 H 0.8723 1.4303 0.1175 0.082 Uiso 1 1 calc R U . . .
C4 C 0.6750(5) 0.3778(12) 0.1676(7) 0.060(2) Uani 1 1 d . U . . .
H4 H 0.6665 0.4611 0.1932 0.072 Uiso 1 1 calc R U . . .
C5 C 0.9081(6) 1.1384(14) 0.2663(9) 0.078(3) Uani 1 1 d . U . . .
H5 H 0.9175 1.0625 0.3035 0.093 Uiso 1 1 calc R U . . .
C6 C 0.8757(6) 1.3733(13) 0.2402(8) 0.070(3) Uani 1 1 d . U . . .
H6 H 0.8634 1.4588 0.2594 0.084 Uiso 1 1 calc R U . . .
C7 C 0.9807(7) 0.7965(13) 0.1409(8) 0.0743(18) Uani 1 1 d D U . . .
C8 C 0.8999(7) 1.2321(12) 0.1300(10) 0.074(3) Uani 1 1 d . U . . .
H8 H 0.9030 1.2204 0.0727 0.089 Uiso 1 1 calc R U . . .
C9 C 0.6598(7) 0.2368(11) 0.0440(9) 0.066(3) Uani 1 1 d . U . . .
H9 H 0.6407 0.2231 -0.0145 0.079 Uiso 1 1 calc R U . . .
C11 C 0.6998(6) 0.1365(13) 0.0906(8) 0.068(2) Uani 1 1 d . U . . .
H11 H 0.7096 0.0555 0.0636 0.081 Uiso 1 1 calc R U . . .
C12 C 0.5179(7) 0.6642(13) -0.0574(8) 0.0743(18) Uani 1 1 d D U . . .
C14 C 0.9714(7) 0.6001(13) 0.0424(8) 0.080(3) Uani 1 1 d . U . . .
H14 H 0.9504 0.5578 -0.0093 0.096 Uiso 1 1 calc R U . . .
C16 C 0.9523(9) 0.7292(14) 0.0664(9) 0.083(3) Uani 1 1 d D U . . .
C17 C 1.0232(6) 0.5380(12) 0.0996(8) 0.074(3) Uani 1 1 d . U . . .
H17 H 1.0370 0.4494 0.0875 0.089 Uiso 1 1 calc R U . . .
C18 C 0.5846(7) 0.9066(14) -0.0904(8) 0.084(3) Uani 1 1 d . U . . .
H18 H 0.6064 0.9861 -0.1033 0.100 Uiso 1 1 calc R U . . .
C21 C 0.5867(6) 0.6749(12) -0.0276(7) 0.063(2) Uani 1 1 d . U . . .
C22 C 0.6198(7) 0.7971(15) -0.0446(9) 0.080(2) Uani 1 1 d . U . . .
H22 H 0.6658 0.8042 -0.0248 0.096 Uiso 1 1 calc R U . . .
C24 C 0.5165(8) 0.8939(17) -0.1160(9) 0.091(3) Uani 1 1 d . U . . .
H24 H 0.4922 0.9686 -0.1443 0.109 Uiso 1 1 calc R U . . .
C25 C 0.7141(6) 0.2794(13) 0.2151(8) 0.071(3) Uani 1 1 d . U . . .
H25 H 0.7333 0.2950 0.2733 0.085 Uiso 1 1 calc R U . . .
C26 C 0.7250(6) 0.1563(12) 0.1763(7) 0.064(2) Uani 1 1 d . U . . .
H26 H 0.7498 0.0862 0.2091 0.077 Uiso 1 1 calc R U . . .
C27 C 0.6276(5) 0.5675(10) 0.0193(7) 0.057(2) Uani 1 1 d D U . . .
H27 H 0.6730 0.5831 0.0397 0.068 Uiso 1 1 calc R U . . .
C28 C 0.9680(6) 0.9330(13) 0.1818(9) 0.080(2) Uani 1 1 d D U . . .
H28 H 0.9912 0.9660 0.2353 0.096 Uiso 1 1 calc R U . . .
C29 C 1.0546(7) 0.6029(14) 0.1732(9) 0.083(3) Uani 1 1 d . U . . .
H29 H 1.0898 0.5587 0.2108 0.100 Uiso 1 1 calc R U . . .
C30 C 1.0344(8) 0.7379(13) 0.1938(11) 0.087(3) Uani 1 1 d . U . . .
H30 H 1.0577 0.7850 0.2426 0.104 Uiso 1 1 calc R U . . .
C31 C 0.4827(9) 0.7758(16) -0.1018(10) 0.088(3) Uani 1 1 d . U . . .
H31 H 0.4366 0.7704 -0.1217 0.106 Uiso 1 1 calc R U . . .
Cd1 Cd 0.73783(4) 0.25414(6) 0.82046(5) 0.05005(18) Uani 1 1 d . . . . .
I1 I 0.78233(4) 0.48135(8) 0.92540(4) 0.0697(2) Uani 1 1 d . . . . .
I2 I 0.78867(5) 0.25491(7) 0.67209(6) 0.0686(2) Uani 1 1 d . . . . .
I3 I 0.59865(5) 0.28311(8) 0.77613(7) 0.0770(2) Uani 1 1 d . . . . .
I4 I 0.77963(4) 0.00983(8) 0.90885(4) 0.0703(2) Uani 1 1 d . . . . .
N1 N 0.6485(5) 0.3543(9) 0.0835(6) 0.0640(14) Uani 1 1 d D U . . .
N2 N 0.6027(4) 0.4513(10) 0.0333(6) 0.0739(17) Uani 1 1 d D U . . .
N3 N 0.9138(4) 1.1268(9) 0.1844(6) 0.0640(14) Uani 1 1 d D U . . .
N4 N 0.9242(5) 0.9903(12) 0.1353(7) 0.0739(17) Uani 1 1 d D U . . .
O1 O 0.4843(4) 0.5517(13) -0.0458(8) 0.116(4) Uani 1 1 d D . . . .
H1A H 0.5102 0.4931 -0.0196 0.174 Uiso 1 1 calc R U . . .
O2 O 0.9085(7) 0.7931(15) 0.0109(8) 0.126(4) Uani 1 1 d D . . . .
H2 H 0.8994 0.8670 0.0315 0.190 Uiso 1 1 calc R U . . .

loop_
_atom_site_aniso_label
_atom_site_aniso_U_11
_atom_site_aniso_U_22
_atom_site_aniso_U_33
_atom_site_aniso_U_23
_atom_site_aniso_U_13
_atom_site_aniso_U_12
C1 0.061(6) 0.083(7) 0.067(6) 0.009(5) 0.005(5) 0.000(5)
C3 0.075(6) 0.055(5) 0.076(6) 0.011(5) 0.019(5) -0.001(5)
C4 0.061(5) 0.060(5) 0.058(5) -0.015(4) 0.012(4) -0.006(4)
C5 0.066(6) 0.071(6) 0.093(7) 0.025(5) 0.011(5) 0.002(5)
C6 0.070(6) 0.067(6) 0.074(6) 0.002(5) 0.019(5) -0.003(5)
C7 0.089(4) 0.072(4) 0.072(4) 0.001(3) 0.040(4) -0.004(4)
C8 0.076(6) 0.073(6) 0.083(6) 0.007(5) 0.038(5) -0.005(5)
C9 0.078(6) 0.063(6) 0.061(5) -0.009(4) 0.024(5) -0.006(4)
C11 0.077(6) 0.063(6) 0.068(5) -0.007(4) 0.027(5) 0.002(5)
C12 0.089(4) 0.072(4) 0.072(4) 0.001(3) 0.040(4) -0.004(4)
C14 0.107(7) 0.066(6) 0.073(6) 0.001(5) 0.032(6) 0.021(5)
C16 0.111(8) 0.079(6) 0.064(6) 0.024(5) 0.030(6) 0.028(6)
C17 0.092(7) 0.058(5) 0.081(6) -0.002(5) 0.039(5) 0.007(5)
C18 0.104(7) 0.069(6) 0.072(6) 0.000(5) 0.006(6) 0.002(6)
C21 0.067(5) 0.062(5) 0.064(5) -0.005(4) 0.022(4) 0.001(4)
C22 0.074(4) 0.086(5) 0.078(4) 0.014(4) 0.011(4) -0.013(4)
C24 0.106(8) 0.083(7) 0.077(7) -0.011(6) 0.008(6) 0.027(6)
C25 0.073(6) 0.073(6) 0.062(6) -0.011(5) 0.007(5) -0.011(5)
C26 0.068(5) 0.059(5) 0.068(5) -0.005(4) 0.018(5) -0.006(5)
C27 0.057(5) 0.052(5) 0.065(5) -0.009(4) 0.024(4) -0.007(4)
C28 0.074(4) 0.086(5) 0.078(4) 0.014(4) 0.011(4) -0.013(4)
C29 0.080(6) 0.083(7) 0.096(7) -0.013(6) 0.040(6) -0.012(5)
C30 0.086(7) 0.091(7) 0.095(7) -0.010(5) 0.047(6) -0.009(5)
C31 0.088(7) 0.098(8) 0.078(7) -0.007(6) 0.017(6) 0.019(6)
Cd1 0.0515(4) 0.0490(4) 0.0493(4) 0.0025(3) 0.0101(3) 0.0027(3)
I1 0.0894(5) 0.0644(4) 0.0543(5) -0.0107(3) 0.0138(4) -0.0177(4)
I2 0.0937(6) 0.0627(4) 0.0565(4) 0.0016(3) 0.0322(4) 0.0054(3)
I3 0.0489(3) 0.0685(4) 0.1054(6) 0.0248(5) -0.0008(4) -0.0032(4)
I4 0.0899(5) 0.0634(4) 0.0606(6) 0.0164(3) 0.0232(4) 0.0258(4)
N1 0.063(3) 0.056(3) 0.079(3) 0.000(3) 0.030(3) -0.006(3)
N2 0.062(3) 0.084(4) 0.077(4) 0.008(3) 0.019(3) -0.006(3)
N3 0.063(3) 0.056(3) 0.079(3) 0.000(3) 0.030(3) -0.006(3)
N4 0.062(3) 0.084(4) 0.077(4) 0.008(3) 0.019(3) -0.006(3)
O1 0.063(5) 0.147(10) 0.139(10) 0.027(8) 0.023(6) -0.018(6)
O2 0.138(11) 0.130(9) 0.100(9) -0.027(8) 0.001(8) 0.024(9)

loop_
_atom_type_symbol
_atom_type_description
_atom_type_scat_dispersion_real
_atom_type_scat_dispersion_imag
_atom_type_scat_source
C C 0.0033 0.0016 'International Tables Vol C Tables 4.2.6.8 and 6.1.1.4'
H H 0.0000 0.0000 'International Tables Vol C Tables 4.2.6.8 and 6.1.1.4'
N N 0.0061 0.0033 'International Tables Vol C Tables 4.2.6.8 and 6.1.1.4'
O O 0.0106 0.0060 'International Tables Vol C Tables 4.2.6.8 and 6.1.1.4'
Cd Cd -0.8075 1.2024 'International Tables Vol C Tables 4.2.6.8 and 6.1.1.4'
I I -0.4742 1.8119 'International Tables Vol C Tables 4.2.6.8 and 6.1.1.4'

loop_
_geom_angle_atom_site_label_1
_geom_angle_atom_site_label_2
_geom_angle_atom_site_label_3
_geom_angle
_geom_angle_site_symmetry_1
_geom_angle_site_symmetry_3
_geom_angle_publ_flag
C5 C1 C6 119.7(13) . . ?
C5 C1 H1 120.1 . . ?
C6 C1 H1 120.1 . . ?
C8 C3 C6 119.8(11) . . ?
C8 C3 H3 120.1 . . ?
C6 C3 H3 120.1 . . ?
N1 C4 C25 119.5(10) . . ?
N1 C4 H4 120.2 . . ?
C25 C4 H4 120.2 . . ?
N3 C5 C1 119.7(11) . . ?
N3 C5 H5 120.1 . . ?
C1 C5 H5 120.1 . . ?
C1 C6 C3 118.6(12) . . ?
C1 C6 H6 120.7 . . ?
C3 C6 H6 120.7 . . ?
C30 C7 C16 118.3(12) . . ?
C30 C7 C28 106.9(12) . . ?
C16 C7 C28 134.7(13) . . ?
N3 C8 C3 120.8(12) . . ?
N3 C8 H8 119.6 . . ?
C3 C8 H8 119.6 . . ?
N1 C9 C11 119.1(12) . . ?
N1 C9 H9 120.4 . . ?
C11 C9 H9 120.4 . . ?
C26 C11 C9 119.4(11) . . ?
C26 C11 H11 120.3 . . ?
C9 C11 H11 120.3 . . ?
O1 C12 C31 118.1(14) . . ?
O1 C12 C21 122.5(12) . . ?
C31 C12 C21 119.4(12) . . ?
C17 C14 C16 115.8(13) . . ?
C17 C14 H14 122.1 . . ?
C16 C14 H14 122.1 . . ?
O2 C16 C7 118.3(13) . . ?
O2 C16 C14 116.5(15) . . ?
C7 C16 C14 125.0(13) . . ?
C29 C17 C14 121.4(12) . . ?
C29 C17 H17 119.3 . . ?
C14 C17 H17 119.3 . . ?
C24 C18 C22 117.8(14) . . ?
C24 C18 H18 121.1 . . ?
C22 C18 H18 121.1 . . ?
C12 C21 C22 119.5(11) . . ?
C12 C21 C27 124.0(10) . . ?
C22 C21 C27 116.5(11) . . ?
C18 C22 C21 120.9(13) . . ?
C18 C22 H22 119.6 . . ?
C21 C22 H22 119.6 . . ?
C31 C24 C18 123.0(15) . . ?
C31 C24 H24 118.5 . . ?
C18 C24 H24 118.5 . . ?
C4 C25 C26 119.2(11) . . ?
C4 C25 H25 120.4 . . ?
C26 C25 H25 120.4 . . ?
C11 C26 C25 120.4(12) . . ?
C11 C26 H26 119.8 . . ?
C25 C26 H26 119.8 . . ?
N2 C27 C21 120.9(10) . . ?
N2 C27 H27 119.6 . . ?
C21 C27 H27 119.6 . . ?
N4 C28 C7 108.8(13) . . ?
N4 C28 H28 125.6 . . ?
C7 C28 H28 125.6 . . ?
C17 C29 C30 120.7(15) . . ?
C17 C29 H29 119.7 . . ?
C30 C29 H29 119.7 . . ?
C7 C30 C29 118.6(15) . . ?
C7 C30 H30 120.7 . . ?
C29 C30 H30 120.7 . . ?
C24 C31 C12 119.5(16) . . ?
C24 C31 H31 120.3 . . ?
C12 C31 H31 120.3 . . ?
I4 Cd1 I1 109.88(4) . . ?
I4 Cd1 I2 107.29(3) . . ?
I1 Cd1 I2 111.67(3) . . ?
I4 Cd1 I3 113.29(3) . . ?
I1 Cd1 I3 104.74(3) . . ?
I2 Cd1 I3 110.04(4) . . ?
C9 N1 C4 122.3(11) . . ?
C9 N1 N2 116.8(10) . . ?
C4 N1 N2 120.8(9) . . ?
C27 N2 N1 115.3(9) . . ?
C8 N3 C5 121.3(10) . . ?
C8 N3 N4 110.6(10) . . ?
C5 N3 N4 127.2(10) . . ?
C28 N4 N3 104.7(11) . . ?
C12 O1 H1A 109.5 . . ?
C16 O2 H2 109.5 . . ?

loop_
_geom_bond_atom_site_label_1
_geom_bond_atom_site_label_2
_geom_bond_distance
_geom_bond_site_symmetry_2
_geom_bond_publ_flag
C1 C5 1.364(18) . ?
C1 C6 1.368(17) . ?
C1 H1 0.9300 . ?
C3 C8 1.346(16) . ?
C3 C6 1.369(16) . ?
C3 H3 0.9300 . ?
C4 N1 1.341(13) . ?
C4 C25 1.355(17) . ?
C4 H4 0.9300 . ?
C5 N3 1.331(16) . ?
C5 H5 0.9300 . ?
C6 H6 0.9300 . ?
C7 C30 1.35(2) . ?
C7 C16 1.36(2) . ?
C7 C28 1.511(15) . ?
C8 N3 1.317(16) . ?
C8 H8 0.9300 . ?
C9 N1 1.335(14) . ?
C9 C11 1.371(17) . ?
C9 H9 0.9300 . ?
C11 C26 1.354(15) . ?
C11 H11 0.9300 . ?
C12 O1 1.317(14) . ?
C12 C31 1.39(2) . ?
C12 C21 1.391(17) . ?
C14 C17 1.371(18) . ?
C14 C16 1.379(17) . ?
C14 H14 0.9300 . ?
C16 O2 1.268(16) . ?
C17 C29 1.353(17) . ?
C17 H17 0.9300 . ?
C18 C24 1.373(19) . ?
C18 C22 1.387(19) . ?
C18 H18 0.9300 . ?
C21 C22 1.411(18) . ?
C21 C27 1.428(15) . ?
C22 H22 0.9300 . ?
C24 C31 1.37(2) . ?
C24 H24 0.9300 . ?
C25 C26 1.372(16) . ?
C25 H25 0.9300 . ?
C26 H26 0.9300 . ?
C27 N2 1.268(12) . ?
C27 H27 0.9300 . ?
C28 N4 1.166(14) . ?
C28 H28 0.9300 . ?
C29 C30 1.421(18) . ?
C29 H29 0.9300 . ?
C30 H30 0.9300 . ?
C31 H31 0.9300 . ?
Cd1 I4 2.7684(9) . ?
Cd1 I1 2.7714(10) . ?
Cd1 I2 2.7738(10) . ?
Cd1 I3 2.8026(12) . ?
N1 N2 1.433(12) . ?
N3 N4 1.562(13) . ?
O1 H1A 0.8200 . ?
O2 H2 0.8200 . ?
